data_7236685
loop_
_publ_author_name
'Zhao, Zheng'
'Su, Huifang'
'Zhang, Pengfei'
'Cai, Yuanjing'
'Kwok, Ryan T. K.'
'Chen, Yuncong'
'He, Zikai'
'Gu, Xinggui'
'He, Xuewen'
'Sung, Herman H. Y.'
'Willimas, Ian D.'
'Lam, Jacky W. Y.'
'Zhang, Zhenfeng'
'Tang, Ben Zhong'

_publ_section_title
;
 Polyyne bridged AIE luminogens with red emission: design, synthesis,
 properties and applications
;
_journal_issue 8
_journal_name_full 'Journal of Materials Chemistry B'
_journal_page_first 1650
_journal_paper_doi 10.1039/C7TB00112F
_journal_volume 5
_journal_year 2017
_chemical_formula_moiety 'C76 H74 N4, 3(C4 H8 O)'
_chemical_formula_sum 'C88 H98 N4 O3'
_chemical_formula_weight 1259.70
_space_group_crystal_system monoclinic
_space_group_IT_number 15
_space_group_name_Hall '-I 2ya'
_space_group_name_H-M_alt 'I 1 2/a 1'
_atom_sites_solution_hydrogens geom
_atom_sites_solution_primary direct
_audit_creation_date 2016-05-18
_audit_creation_method
;
Olex2 1.2
(compiled 2016.02.19 svn.r3266 for OlexSys, GUI svn.r5155)
;
_audit_update_record
;
2016-09-01 deposited with the CCDC.
2017-01-25 downloaded from the CCDC.
;
_cell_angle_alpha 90
_cell_angle_beta 90.574(3)
_cell_angle_gamma 90
_cell_formula_units_Z 4
_cell_length_a 34.0369(15)
_cell_length_b 9.7317(4)
_cell_length_c 22.9160(8)
_cell_measurement_reflns_used 5436
_cell_measurement_temperature 99.95(18)
_cell_measurement_theta_max 29.4390
_cell_measurement_theta_min 4.0450
_cell_volume 7590.2(5)
_computing_cell_refinement
;
CrysAlisPro, Agilent Technologies,
Version 1.171.37.35 (release 13-08-2014 CrysAlis171 .NET)
(compiled Aug 13 2014,18:06:01)
;
_computing_data_collection
;
CrysAlisPro, Agilent Technologies,
Version 1.171.37.35 (release 13-08-2014 CrysAlis171 .NET)
(compiled Aug 13 2014,18:06:01)
;
_computing_data_reduction
;
CrysAlisPro, Agilent Technologies,
Version 1.171.37.35 (release 13-08-2014 CrysAlis171 .NET)
(compiled Aug 13 2014,18:06:01)
;
_computing_molecular_graphics 'Olex2 (Dolomanov et al., 2009)'
_computing_publication_material 'Olex2 (Dolomanov et al., 2009)'
_computing_structure_refinement 'ShelXL (Sheldrick, 2015)'
_computing_structure_solution 'ShelXS (Sheldrick, 2008)'
_diffrn_ambient_environment N~2~
_diffrn_ambient_temperature 99.95(18)
_diffrn_detector 'CCD plate'
_diffrn_detector_area_resol_mean 10.3587
_diffrn_detector_type Atlas
_diffrn_measured_fraction_theta_full 0.945
_diffrn_measured_fraction_theta_max 0.945
_diffrn_measurement_details
;
#__ type_ start__ end____ width___ exp.time_
  1 omega  -47.00   58.00   1.0000   30.0000
omega____ theta____ kappa____ phi______ frames
    -      -15.3887   57.0000   30.0000 105

#__ type_ start__ end____ width___ exp.time_
  2 omega  -13.00   94.00   1.0000   30.0000
omega____ theta____ kappa____ phi______ frames
    -       15.8574   77.0000  -90.0000 107

#__ type_ start__ end____ width___ exp.time_
  3 omega  -20.00   60.00   1.0000   30.0000
omega____ theta____ kappa____ phi______ frames
    -       15.8574  -99.0000  150.0000 80
;
_diffrn_measurement_device 'kappa diffractometer'
_diffrn_measurement_device_type 'SuperNova, Dual, Mo at zero, Atlas'
_diffrn_measurement_method '\w scans'
_diffrn_orient_matrix_UB_11 0.0075830000
_diffrn_orient_matrix_UB_12 -0.0560736000
_diffrn_orient_matrix_UB_13 0.0163510000
_diffrn_orient_matrix_UB_21 -0.0140254000
_diffrn_orient_matrix_UB_22 -0.0442324000
_diffrn_orient_matrix_UB_23 -0.0133139000
_diffrn_orient_matrix_UB_31 0.0134191000
_diffrn_orient_matrix_UB_32 -0.0145373000
_diffrn_orient_matrix_UB_33 -0.0226630000
_diffrn_radiation_monochromator mirror
_diffrn_radiation_probe x-ray
_diffrn_radiation_type MoK\a
_diffrn_radiation_wavelength 0.71073
_diffrn_reflns_av_R_equivalents 0.0503
_diffrn_reflns_av_unetI/netI 0.0676
_diffrn_reflns_limit_h_max 40
_diffrn_reflns_limit_h_min -41
_diffrn_reflns_limit_k_max 8
_diffrn_reflns_limit_k_min -12
_diffrn_reflns_limit_l_max 24
_diffrn_reflns_limit_l_min -28
_diffrn_reflns_number 21064
_diffrn_reflns_theta_full 25.000
_diffrn_reflns_theta_max 25.999
_diffrn_reflns_theta_min 3.309
_diffrn_source 'SuperNova (Mo) X-ray Source'
_diffrn_source_current 0.80
_diffrn_source_power 0.040
_diffrn_source_target Mo
_diffrn_source_voltage 50
_exptl_absorpt_coefficient_mu 0.066
_exptl_absorpt_correction_T_max 1.00000
_exptl_absorpt_correction_T_min 0.81404
_exptl_absorpt_correction_type multi-scan
_exptl_absorpt_process_details
;
CrysAlisPro, Agilent Technologies,
Version 1.171.37.35 (release 13-08-2014 CrysAlis171 .NET)
(compiled Aug 13 2014,18:06:01)
Empirical absorption correction using spherical harmonics,
 implemented in SCALE3 ABSPACK scaling algorithm.
;
_exptl_crystal_colour red
_exptl_crystal_colour_primary red
_exptl_crystal_density_diffrn 1.102
_exptl_crystal_density_method 'not measured'
_exptl_crystal_description block
_exptl_crystal_F_000 2712
_exptl_crystal_size_max 0.25
_exptl_crystal_size_mid 0.13
_exptl_crystal_size_min 0.08
_refine_diff_density_max 0.530
_refine_diff_density_min -0.310
_refine_diff_density_rms 0.055
_refine_ls_extinction_method none
_refine_ls_goodness_of_fit_ref 1.001
_refine_ls_hydrogen_treatment constr
_refine_ls_matrix_type full
_refine_ls_number_parameters 445
_refine_ls_number_reflns 7069
_refine_ls_number_restraints 28
_refine_ls_restrained_S_all 1.025
_refine_ls_R_factor_all 0.1168
_refine_ls_R_factor_gt 0.0742
_refine_ls_shift/su_max 0.000
_refine_ls_shift/su_mean 0.000
_refine_ls_structure_factor_coef Fsqd
_refine_ls_weighting_details 'w=1/[\s^2^(Fo^2^)+(0.0874P)^2^+7.3815P] where P=(Fo^2^+2Fc^2^)/3'
_refine_ls_weighting_scheme calc
_refine_ls_wR_factor_gt 0.1722
_refine_ls_wR_factor_ref 0.1941
_reflns_Friedel_coverage 0.000
_reflns_number_gt 4546
_reflns_number_total 7069
_reflns_threshold_expression 'I > 2\s(I)'
_cod_data_source_file c7tb00112f2.cif
_cod_data_source_block zz10molt
_cod_database_code 7236685
_chemical_oxdiff_formula 'ph13 N4'
_shelx_space_group_comment
;
The symmetry employed for this shelxl refinement is uniquely defined
by the following loop, which should always be used as a source of
symmetry information in preference to the above space-group names.
They are only intended as comments.
;
_reflns_odcompleteness_completeness 99.54
_reflns_odcompleteness_iscentric 1
_reflns_odcompleteness_theta 27.04
_olex2_refinement_description
;
1. Fixed Uiso
 At 1.2 times of:
  All C(H) groups, All C(H,H) groups
 At 1.5 times of:
  All C(H,H,H) groups
2. Restrained distances
 C10S-C8S
 2.48 with sigma of 0.03
 C9S-C7S
 2.48 with sigma of 0.03
 C9SA-C7SA
 2.48 with sigma of 0.04
 C5S-C3S
 2.48 with sigma of 0.04
 C4S-C2S
 2.48 with sigma of 0.04
 C4S-C3SA
 2.48 with sigma of 0.04
 C2SA-C3S
 2.48 with sigma of 0.04
 C9S-C10S \\sim C8S-C9S \\sim C8S-C7S
 with sigma of 0.02
 O6S-C10S \\sim O6S-C7S
 with sigma of 0.02
 O6S-C7S \\sim O6S-C10S
 with sigma of 0.02
 O1SA-C5SA \\sim C5SA-C4SA \\sim C4SA-C3SA
 with sigma of 0.02
 O1SA-C5SA \\sim O1SA-C2SA
 with sigma of 0.02
 C4S-C5S \\sim C4S-C3S \\sim C3S-C2S
 with sigma of 0.02
 C4S-C5S \\sim C4S-C3S \\sim C3S-C2S
 with sigma of 0.02
 O1S-C5S \\sim O1S-C2S
 with sigma of 0.02
 C4S-C3S \\sim C3S-C3SA \\sim C2SA-C3SA
 with sigma of 0.02
3. Others
 Fixed Sof: O1S(0.45) C2S(0.45) C3S(0.45) C4S(0.45) C5S(0.45) O1SA(0.3)
 C2SA(0.3) C3SA(0.3) C4SA(0.3) C5SA(0.3) O6S(0.4) C7S(0.4) C8S(0.4) C9S(0.4)
 C10S(0.4) O6SA(0.35) C7SA(0.35) C8SA(0.35) C9SA(0.35) C10A(0.35)
4.a Secondary CH2 refined with riding coordinates:
 C17(H17A,H17B), C19(H19A,H19B), C27(H27A,H27B), C29(H29A,H29B)
4.b Aromatic/amide H refined with riding coordinates:
 C12(H12), C13(H13), C15(H15), C16(H16), C22(H22), C23(H23), C25(H25),
 C26(H26), C32(H32), C33(H33), C35(H35), C36(H36), C42(H42), C43(H43), C44(H44),
  C45(H45), C46(H46)
4.c Idealised Me refined as rotating group:
 C18(H18A,H18B,H18C), C20(H20A,H20B,H20C), C28(H28A,H28B,H28C), C30(H30A,H30B,
 H30C)
;
_shelx_shelxl_version_number 2014/7
_olex2_date_sample_data_collection 2016-05-16
_olex2_submission_special_instructions 'No special instructions were received'

loop_
_space_group_symop_operation_xyz
'x, y, z'
'-x+1/2, y, -z'
'x+1/2, y+1/2, z+1/2'
'-x+1, y+1/2, -z+1/2'
'-x, -y, -z'
'x-1/2, -y, z'
'-x+1/2, -y+1/2, -z+1/2'
'x, -y+1/2, z+1/2'

loop_
_atom_site_label
_atom_site_type_symbol
_atom_site_fract_x
_atom_site_fract_y
_atom_site_fract_z
_atom_site_U_iso_or_equiv
_atom_site_adp_type
_atom_site_occupancy
_atom_site_site_symmetry_order
_atom_site_calc_flag
_atom_site_refinement_flags_posn
_atom_site_refinement_flags_occupancy
_atom_site_disorder_assembly
_atom_site_disorder_group
N1 N 0.15983(7) 0.7225(2) 0.20732(9) 0.0326(5) Uani 1 1 d . . . .
N2 N 0.34938(8) 0.2834(3) 0.48541(11) 0.0517(7) Uani 1 1 d . . . .
C1 C 0.21165(7) 0.2598(2) 0.34107(9) 0.0224(5) Uani 1 1 d . . . .
C2 C 0.18975(7) 0.1420(2) 0.33616(9) 0.0221(5) Uani 1 1 d . . . .
C11 C 0.19893(7) 0.3884(2) 0.31072(10) 0.0240(5) Uani 1 1 d . . . .
C12 C 0.22517(7) 0.4680(2) 0.27951(9) 0.0232(5) Uani 1 1 d . . . .
H12 H 0.2524 0.4464 0.2815 0.028 Uiso 1 1 calc R . . .
C13 C 0.21302(7) 0.5783(2) 0.24536(10) 0.0249(5) Uani 1 1 d . . . .
H13 H 0.2319 0.6290 0.2240 0.030 Uiso 1 1 calc R . . .
C14 C 0.17334(8) 0.6160(2) 0.24195(10) 0.0269(5) Uani 1 1 d . . . .
C15 C 0.14691(8) 0.5400(2) 0.27683(11) 0.0292(6) Uani 1 1 d . . . .
H15 H 0.1199 0.5650 0.2772 0.035 Uiso 1 1 calc R . . .
C16 C 0.15962(7) 0.4311(2) 0.31006(10) 0.0262(5) Uani 1 1 d . . . .
H16 H 0.1412 0.3831 0.3333 0.031 Uiso 1 1 calc R . . .
C17 C 0.11778(9) 0.7338(3) 0.19305(13) 0.0430(7) Uani 1 1 d . . . .
H17A H 0.1132 0.8221 0.1727 0.052 Uiso 1 1 calc R . . .
H17B H 0.1029 0.7362 0.2299 0.052 Uiso 1 1 calc R . . .
C18 C 0.10157(10) 0.6181(3) 0.15515(14) 0.0514(8) Uani 1 1 d . . . .
H18A H 0.1133 0.6230 0.1163 0.077 Uiso 1 1 calc GR . . .
H18B H 0.0730 0.6275 0.1516 0.077 Uiso 1 1 calc GR . . .
H18C H 0.1080 0.5294 0.1731 0.077 Uiso 1 1 calc GR . . .
C19 C 0.18678(9) 0.8027(2) 0.17246(11) 0.0349(6) Uani 1 1 d . . . .
H19A H 0.2114 0.8161 0.1951 0.042 Uiso 1 1 calc R . . .
H19B H 0.1751 0.8946 0.1656 0.042 Uiso 1 1 calc R . . .
C20 C 0.19694(9) 0.7397(3) 0.11375(11) 0.0385(7) Uani 1 1 d . . . .
H20A H 0.1729 0.7270 0.0906 0.058 Uiso 1 1 calc GR . . .
H20B H 0.2097 0.6505 0.1199 0.058 Uiso 1 1 calc GR . . .
H20C H 0.2148 0.8010 0.0929 0.058 Uiso 1 1 calc GR . . .
C21 C 0.24829(7) 0.2677(2) 0.37643(9) 0.0238(5) Uani 1 1 d . . . .
C22 C 0.25701(7) 0.3825(2) 0.41114(10) 0.0264(5) Uani 1 1 d . . . .
H22 H 0.2397 0.4589 0.4103 0.032 Uiso 1 1 calc R . . .
C23 C 0.28988(8) 0.3877(3) 0.44623(11) 0.0333(6) Uani 1 1 d . . . .
H23 H 0.2944 0.4667 0.4697 0.040 Uiso 1 1 calc R . . .
C24 C 0.31677(8) 0.2798(3) 0.44828(11) 0.0341(6) Uani 1 1 d . . . .
C25 C 0.30966(8) 0.1685(3) 0.41053(11) 0.0305(6) Uani 1 1 d . . . .
H25 H 0.3282 0.0957 0.4087 0.037 Uiso 1 1 calc R . . .
C26 C 0.27622(7) 0.1635(2) 0.37621(10) 0.0255(5) Uani 1 1 d . . . .
H26 H 0.2721 0.0862 0.3516 0.031 Uiso 1 1 calc R . . .
C27 C 0.35557(12) 0.4038(5) 0.5236(2) 0.0866(15) Uani 1 1 d . . . .
H27A H 0.3741 0.3790 0.5555 0.104 Uiso 1 1 calc R . . .
H27B H 0.3303 0.4302 0.5414 0.104 Uiso 1 1 calc R . . .
C28 C 0.37207(13) 0.5266(5) 0.4897(3) 0.122(2) Uani 1 1 d . . . .
H28A H 0.3570 0.5390 0.4535 0.183 Uiso 1 1 calc GR . . .
H28B H 0.3997 0.5094 0.4805 0.183 Uiso 1 1 calc GR . . .
H28C H 0.3701 0.6097 0.5136 0.183 Uiso 1 1 calc GR . . .
C29 C 0.37609(10) 0.1668(4) 0.49051(17) 0.0656(10) Uani 1 1 d . . . .
H29A H 0.3610 0.0823 0.4817 0.079 Uiso 1 1 calc R . . .
H29B H 0.3849 0.1606 0.5317 0.079 Uiso 1 1 calc R . . .
C30 C 0.41110(13) 0.1668(4) 0.4538(2) 0.0859(13) Uani 1 1 d . . . .
H30A H 0.4031 0.1706 0.4126 0.129 Uiso 1 1 calc GR . . .
H30B H 0.4262 0.0827 0.4610 0.129 Uiso 1 1 calc GR . . .
H30C H 0.4274 0.2470 0.4632 0.129 Uiso 1 1 calc GR . . .
C31 C 0.15781(7) 0.1282(2) 0.29193(9) 0.0215(5) Uani 1 1 d . . . .
C32 C 0.16359(7) 0.1667(2) 0.23368(9) 0.0229(5) Uani 1 1 d . . . .
H32 H 0.1879 0.2060 0.2225 0.027 Uiso 1 1 calc R . . .
C33 C 0.13412(7) 0.1480(2) 0.19231(10) 0.0268(5) Uani 1 1 d . . . .
H33 H 0.1385 0.1742 0.1530 0.032 Uiso 1 1 calc R . . .
C34 C 0.09808(7) 0.0913(2) 0.20760(10) 0.0283(6) Uani 1 1 d . . . .
C35 C 0.09180(8) 0.0524(3) 0.26563(11) 0.0306(6) Uani 1 1 d . . . .
H35 H 0.0674 0.0139 0.2768 0.037 Uiso 1 1 calc R . . .
C36 C 0.12157(7) 0.0707(2) 0.30647(10) 0.0267(5) Uani 1 1 d . . . .
H36 H 0.1172 0.0433 0.3457 0.032 Uiso 1 1 calc R . . .
C37 C 0.06961(8) 0.0685(3) 0.16307(11) 0.0347(6) Uani 1 1 d . . . .
C38 C 0.04813(8) 0.0480(3) 0.12127(12) 0.0407(7) Uani 1 1 d . . . .
C39 C 0.02674(9) 0.0272(3) 0.07181(13) 0.0460(7) Uani 1 1 d . . . .
C40 C 0.00934(9) 0.0094(3) 0.02565(12) 0.0471(8) Uani 1 1 d . . . .
C41 C 0.19543(7) 0.0181(2) 0.37387(9) 0.0232(5) Uani 1 1 d . . . .
C42 C 0.20171(7) 0.0303(2) 0.43411(10) 0.0262(5) Uani 1 1 d . . . .
H42 H 0.2040 0.1188 0.4513 0.031 Uiso 1 1 calc R . . .
C43 C 0.20465(8) -0.0858(2) 0.46876(10) 0.0312(6) Uani 1 1 d . . . .
H43 H 0.2088 -0.0761 0.5096 0.037 Uiso 1 1 calc R . . .
C44 C 0.20160(8) -0.2156(2) 0.44468(11) 0.0325(6) Uani 1 1 d . . . .
H44 H 0.2035 -0.2947 0.4688 0.039 Uiso 1 1 calc R . . .
C45 C 0.19576(8) -0.2294(2) 0.38504(10) 0.0301(6) Uani 1 1 d . . . .
H45 H 0.1940 -0.3183 0.3681 0.036 Uiso 1 1 calc R . . .
C46 C 0.19244(7) -0.1134(2) 0.34993(10) 0.0261(5) Uani 1 1 d . . . .
H46 H 0.1881 -0.1238 0.3091 0.031 Uiso 1 1 calc R . . .
O1S O 0.05925(16) -0.0529(5) 0.4174(2) 0.0603(13) Uiso 0.45 1 d D P A 1
C2S C 0.0857(2) -0.1557(7) 0.4402(3) 0.0531(18) Uiso 0.45 1 d D P A 1
C3S C 0.0784(3) -0.2760(10) 0.4024(4) 0.074(3) Uiso 0.45 1 d D P A 1
C4S C 0.0480(3) -0.2420(8) 0.3569(4) 0.068(2) Uiso 0.45 1 d D P A 1
C5S C 0.0332(5) -0.1115(12) 0.3772(7) 0.092(4) Uiso 0.45 1 d D P A 1
O1SA O 0.0165(4) -0.1173(12) 0.4030(5) 0.103(4) Uiso 0.3 1 d D P B 2
C2SA C 0.0268(5) -0.1244(18) 0.4609(7) 0.102(5) Uiso 0.3 1 d D P B 2
C3SA C 0.0663(4) -0.1943(13) 0.4588(5) 0.068(3) Uiso 0.3 1 d D P B 2
C4SA C 0.0708(6) -0.210(2) 0.3983(6) 0.101(6) Uiso 0.3 1 d D P B 2
C5SA C 0.0487(4) -0.1063(14) 0.3706(6) 0.060(4) Uiso 0.3 1 d D P B 2
O6S O 0.0177(3) 0.2521(9) 0.3390(4) 0.078(3) Uiso 0.4 1 d D P C 1
C7S C 0.0495(3) 0.3327(9) 0.3653(4) 0.068(2) Uiso 0.4 1 d D P C 1
C8S C 0.0522(3) 0.4504(9) 0.3302(3) 0.057(2) Uiso 0.4 1 d D P C 1
C9S C 0.0406(3) 0.3985(10) 0.2747(4) 0.068(3) Uiso 0.4 1 d D P C 1
C10S C 0.0085(3) 0.2951(9) 0.2815(4) 0.053(2) Uiso 0.4 1 d D P C 1
O6SA O 0.00504(19) 0.1701(6) 0.3060(3) 0.0542(15) Uiso 0.35 1 d . P D 2
C7SA C 0.0207(5) 0.2485(18) 0.3604(8) 0.093(6) Uiso 0.35 1 d D P D 2
C8SA C 0.0445(3) 0.3651(12) 0.3179(5) 0.065(3) Uiso 0.35 1 d . P D 2
C9SA C 0.0239(5) 0.3743(15) 0.2552(6) 0.087(4) Uiso 0.35 1 d D P D 2
C10A C -0.0056(3) 0.2632(11) 0.2562(5) 0.060(3) Uiso 0.35 1 d . P D 2

loop_
_atom_site_aniso_label
_atom_site_aniso_U_11
_atom_site_aniso_U_22
_atom_site_aniso_U_33
_atom_site_aniso_U_23
_atom_site_aniso_U_13
_atom_site_aniso_U_12
N1 0.0438(14) 0.0238(10) 0.0300(11) 0.0012(8) -0.0096(10) 0.0072(9)
N2 0.0418(16) 0.0598(16) 0.0531(16) 0.0045(12) -0.0307(12) -0.0105(12)
C1 0.0260(13) 0.0233(11) 0.0179(11) -0.0032(8) -0.0059(9) 0.0017(10)
C2 0.0258(13) 0.0230(11) 0.0172(11) -0.0006(8) -0.0044(9) 0.0014(9)
C11 0.0305(14) 0.0213(11) 0.0201(11) -0.0042(8) -0.0087(10) -0.0003(10)
C12 0.0230(13) 0.0235(12) 0.0228(12) -0.0026(9) -0.0075(9) -0.0013(10)
C13 0.0327(14) 0.0220(11) 0.0199(11) -0.0025(8) -0.0053(10) -0.0005(10)
C14 0.0368(15) 0.0199(11) 0.0238(12) -0.0051(9) -0.0100(10) 0.0047(10)
C15 0.0260(14) 0.0284(13) 0.0331(13) -0.0037(10) -0.0057(11) 0.0032(10)
C16 0.0235(13) 0.0246(12) 0.0303(13) -0.0008(9) -0.0045(10) -0.0009(10)
C17 0.0432(18) 0.0406(15) 0.0449(16) 0.0085(12) -0.0122(13) 0.0169(13)
C18 0.0415(19) 0.064(2) 0.0480(18) 0.0042(14) -0.0206(14) 0.0023(15)
C19 0.0530(18) 0.0206(12) 0.0310(14) 0.0008(9) -0.0126(12) 0.0029(12)
C20 0.0507(19) 0.0324(14) 0.0322(14) -0.0001(10) -0.0085(12) 0.0002(12)
C21 0.0284(14) 0.0243(12) 0.0187(11) 0.0023(8) -0.0042(10) -0.0011(10)
C22 0.0276(14) 0.0249(12) 0.0267(13) -0.0025(9) -0.0039(10) -0.0027(10)
C23 0.0401(16) 0.0353(14) 0.0245(13) -0.0064(10) -0.0084(11) -0.0084(12)
C24 0.0305(15) 0.0405(15) 0.0309(14) 0.0071(11) -0.0135(11) -0.0084(12)
C25 0.0283(14) 0.0303(13) 0.0326(14) 0.0089(10) -0.0079(11) -0.0017(11)
C26 0.0265(14) 0.0256(12) 0.0242(12) 0.0033(9) -0.0061(10) -0.0034(10)
C27 0.044(2) 0.136(4) 0.079(3) -0.048(3) -0.026(2) 0.007(2)
C28 0.050(3) 0.088(3) 0.228(7) -0.089(4) 0.027(3) -0.019(2)
C29 0.040(2) 0.084(3) 0.072(2) 0.0112(19) -0.0302(18) -0.0020(18)
C30 0.072(3) 0.074(3) 0.111(4) 0.030(2) -0.017(3) -0.010(2)
C31 0.0238(13) 0.0181(11) 0.0226(12) 0.0005(8) -0.0079(9) -0.0005(9)
C32 0.0221(13) 0.0237(11) 0.0226(12) -0.0007(9) -0.0056(9) -0.0010(9)
C33 0.0317(15) 0.0273(12) 0.0214(12) -0.0002(9) -0.0069(10) 0.0021(10)
C34 0.0295(14) 0.0273(12) 0.0278(13) -0.0016(9) -0.0103(11) 0.0013(10)
C35 0.0278(14) 0.0322(13) 0.0316(14) -0.0005(10) -0.0054(11) -0.0077(11)
C36 0.0293(14) 0.0282(12) 0.0224(12) 0.0012(9) -0.0046(10) -0.0022(10)
C37 0.0304(15) 0.0424(15) 0.0311(14) 0.0002(11) -0.0087(11) -0.0018(12)
C38 0.0325(16) 0.0592(18) 0.0303(14) -0.0003(12) -0.0126(12) -0.0045(13)
C39 0.0328(17) 0.067(2) 0.0373(16) -0.0036(13) -0.0126(13) -0.0037(14)
C40 0.0322(17) 0.072(2) 0.0366(16) -0.0031(13) -0.0125(13) -0.0063(15)
C41 0.0239(13) 0.0248(12) 0.0206(11) 0.0003(8) -0.0055(9) -0.0028(9)
C42 0.0326(14) 0.0231(12) 0.0226(12) -0.0014(9) -0.0062(10) -0.0039(10)
C43 0.0383(16) 0.0384(14) 0.0167(12) 0.0011(9) -0.0055(10) -0.0036(11)
C44 0.0429(17) 0.0250(12) 0.0295(14) 0.0077(10) -0.0070(11) -0.0005(11)
C45 0.0398(16) 0.0214(12) 0.0288(13) -0.0004(9) -0.0073(11) -0.0011(10)
C46 0.0294(14) 0.0253(12) 0.0234(12) -0.0017(9) -0.0068(10) -0.0027(10)

loop_
_atom_type_symbol
_atom_type_description
_atom_type_scat_dispersion_real
_atom_type_scat_dispersion_imag
_atom_type_scat_source
C C 0.0033 0.0016 'International Tables Vol C Tables 4.2.6.8 and 6.1.1.4'
H H 0.0000 0.0000 'International Tables Vol C Tables 4.2.6.8 and 6.1.1.4'
N N 0.0061 0.0033 'International Tables Vol C Tables 4.2.6.8 and 6.1.1.4'
O O 0.0106 0.0060 'International Tables Vol C Tables 4.2.6.8 and 6.1.1.4'

loop_
_geom_angle_atom_site_label_1
_geom_angle_atom_site_label_2
_geom_angle_atom_site_label_3
_geom_angle
_geom_angle_site_symmetry_3
C14 N1 C17 120.1(2) .
C14 N1 C19 120.8(2) .
C19 N1 C17 117.2(2) .
C24 N2 C27 119.3(3) .
C24 N2 C29 121.5(3) .
C29 N2 C27 119.0(3) .
C2 C1 C11 120.5(2) .
C2 C1 C21 122.8(2) .
C21 C1 C11 116.69(19) .
C1 C2 C31 121.71(19) .
C1 C2 C41 124.0(2) .
C31 C2 C41 114.24(18) .
C12 C11 C1 121.6(2) .
C12 C11 C16 116.7(2) .
C16 C11 C1 121.7(2) .
C11 C12 C13 122.2(2) .
C12 C13 C14 121.0(2) .
N1 C14 C13 122.9(2) .
N1 C14 C15 120.4(2) .
C13 C14 C15 116.7(2) .
C16 C15 C14 121.1(2) .
C15 C16 C11 122.0(2) .
N1 C17 C18 114.8(2) .
N1 C19 C20 114.9(2) .
C22 C21 C1 121.6(2) .
C26 C21 C1 122.1(2) .
C26 C21 C22 116.3(2) .
C23 C22 C21 121.9(2) .
C22 C23 C24 121.6(2) .
N2 C24 C23 121.4(2) .
N2 C24 C25 121.8(3) .
C23 C24 C25 116.8(2) .
C26 C25 C24 121.0(2) .
C25 C26 C21 122.2(2) .
N2 C27 C28 111.7(4) .
N2 C29 C30 117.7(3) .
C32 C31 C2 121.1(2) .
C36 C31 C2 121.0(2) .
C36 C31 C32 117.8(2) .
C33 C32 C31 120.6(2) .
C32 C33 C34 120.9(2) .
C33 C34 C35 119.3(2) .
C33 C34 C37 118.6(2) .
C35 C34 C37 122.1(2) .
C36 C35 C34 119.3(2) .
C35 C36 C31 122.1(2) .
C38 C37 C34 173.8(3) .
C37 C38 C39 175.3(3) .
C40 C39 C38 176.5(3) .
C39 C40 C40 179.1(4) 5
C42 C41 C2 121.24(19) .
C46 C41 C2 120.3(2) .
C46 C41 C42 118.4(2) .
C43 C42 C41 120.4(2) .
C44 C43 C42 120.8(2) .
C43 C44 C45 119.5(2) .
C44 C45 C46 120.1(2) .
C45 C46 C41 120.8(2) .
C5S O1S C2S 110.3(7) .
O1S C2S C3S 103.6(6) .
C2S C3S C4S 110.2(8) .
C5S C4S C3S 102.2(8) .
O1S C5S C4S 110.5(9) .
C5SA O1SA C2SA 109.7(12) .
O1SA C2SA C3SA 102.3(11) .
C4SA C3SA C2SA 100.7(12) .
C3SA C4SA C5SA 107.9(14) .
O1SA C5SA C4SA 97.4(12) .
C10S O6S C7S 112.4(8) .
C8S C7S O6S 104.8(7) .
C7S C8S C9S 101.7(8) .
C8S C9S C10S 110.1(8) .
O6S C10S C9S 98.1(7) .
C10A O6SA C7SA 113.1(9) .
O6SA C7SA C8SA 91.7(11) .
C9SA C8SA C7SA 110.2(11) .
C10A C9SA C8SA 103.7(10) .
C9SA C10A O6SA 107.3(10) .

loop_
_geom_bond_atom_site_label_1
_geom_bond_atom_site_label_2
_geom_bond_distance
_geom_bond_site_symmetry_2
N1 C14 1.382(3) .
N1 C17 1.469(4) .
N1 C19 1.450(4) .
N2 C24 1.392(3) .
N2 C27 1.476(5) .
N2 C29 1.458(4) .
C1 C2 1.371(3) .
C1 C11 1.494(3) .
C1 C21 1.483(3) .
C2 C31 1.485(3) .
C2 C41 1.495(3) .
C11 C12 1.386(3) .
C11 C16 1.401(3) .
C12 C13 1.389(3) .
C13 C14 1.401(3) .
C14 C15 1.417(4) .
C15 C16 1.373(3) .
C17 C18 1.522(4) .
C19 C20 1.522(4) .
C21 C22 1.401(3) .
C21 C26 1.390(3) .
C22 C23 1.372(4) .
C23 C24 1.393(4) .
C24 C25 1.406(4) .
C25 C26 1.378(3) .
C27 C28 1.534(8) .
C29 C30 1.465(6) .
C31 C32 1.402(3) .
C31 C36 1.398(3) .
C32 C33 1.385(3) .
C33 C34 1.393(4) .
C34 C35 1.401(3) .
C34 C37 1.418(3) .
C35 C36 1.384(3) .
C37 C38 1.215(4) .
C38 C39 1.356(4) .
C39 C40 1.219(4) .
C40 C40 1.343(5) 5
C41 C42 1.400(3) .
C41 C46 1.395(3) .
C42 C43 1.384(3) .
C43 C44 1.382(3) .
C44 C45 1.386(4) .
C45 C46 1.390(3) .
O1S C2S 1.441(8) .
O1S C5S 1.394(12) .
C2S C3S 1.477(10) .
C3S C4S 1.497(10) .
C4S C5S 1.445(12) .
O1SA C2SA 1.370(14) .
O1SA C5SA 1.335(15) .
C2SA C3SA 1.507(13) .
C3SA C4SA 1.403(15) .
C4SA C5SA 1.404(15) .
O6S C7S 1.461(12) .
O6S C10S 1.414(11) .
C7S C8S 1.403(11) .
C8S C9S 1.421(11) .
C9S C10S 1.494(11) .
O6SA C7SA 1.55(2) .
O6SA C10A 1.498(12) .
C7SA C8SA 1.70(2) .
C8SA C9SA 1.595(19) .
C9SA C10A 1.474(19) .
